data_4121006
loop_
_publ_author_name
'James L. Hickey'
'SinChun Lim'
'David J. Hayne'
'Brett M. Paterson'
'Jonathan M. White'
'Victor L. Villemagne'
'Peter Roselt'
'David Binns'
'Carleen Cullinane'
'Charmaine M. Jeffery'
'Roger I. Price'
'Kevin J. Barnham'
'Paul S. Donnelly'

_publ_section_title
;
 Diagnostic Imaging Agents for Alzheimer's Disease: Copper
 Radiopharmaceuticals that Target A\b Plaques
;
_journal_name_full 'Journal of the American Chemical Society'
_journal_page_first 16120
_journal_page_last 16132
_journal_paper_doi 10.1021/ja4057807
_journal_volume 135
_journal_year 2013
_chemical_formula_sum 'C27 H40 B Cu F4 N9 O2 S'
_chemical_formula_weight 705.09
_chemical_name_systematic
;
 ?
;
_space_group_IT_number 14
_symmetry_cell_setting monoclinic
_symmetry_space_group_name_Hall '-P 2ybc'
_symmetry_space_group_name_H-M 'P 1 21/c 1'
_atom_sites_solution_hydrogens geom
_atom_sites_solution_primary direct
_atom_sites_solution_secondary difmap
_audit_creation_method SHELXL-97
_cell_angle_alpha 90.00
_cell_angle_beta 96.7350(10)
_cell_angle_gamma 90.00
_cell_formula_units_Z 4
_cell_length_a 10.04100(10)
_cell_length_b 8.78070(10)
_cell_length_c 36.4738(5)
_cell_measurement_reflns_used 12528
_cell_measurement_temperature 130.0
_cell_measurement_theta_max 73.6895
_cell_measurement_theta_min 3.6577
_cell_volume 3193.59(7)
_computing_cell_refinement
;
CrysAlisPro, Oxford Diffraction Ltd.,
Version 1.171.34.39 (release 18-08-2010 CrysAlis171 .NET)
(compiled Aug 18 2010,17:42:00)
;
_computing_data_collection
;
CrysAlisPro, Oxford Diffraction Ltd.,
Version 1.171.34.39 (release 18-08-2010 CrysAlis171 .NET)
(compiled Aug 18 2010,17:42:00)
;
_computing_data_reduction
;
CrysAlisPro, Oxford Diffraction Ltd.,
Version 1.171.34.39 (release 18-08-2010 CrysAlis171 .NET)
(compiled Aug 18 2010,17:42:00)
;
_computing_structure_refinement 'SHELXL-97 (Sheldrick, 1997)'
_diffrn_ambient_temperature 130.0
_diffrn_measured_fraction_theta_full 1.000
_diffrn_measured_fraction_theta_max 1.000
_diffrn_measurement_device_type 'SuperNova, Dual, Cu at zero, Atlas'
_diffrn_measurement_method '\w scans'
_diffrn_radiation_monochromator mirror
_diffrn_radiation_source 'SuperNova (Cu) x-ray Source'
_diffrn_radiation_type 'Cu K\a'
_diffrn_radiation_wavelength 1.5418
_diffrn_reflns_av_R_equivalents 0.0501
_diffrn_reflns_av_sigmaI/netI 0.0413
_diffrn_reflns_limit_h_max 11
_diffrn_reflns_limit_h_min -12
_diffrn_reflns_limit_k_max 9
_diffrn_reflns_limit_k_min -10
_diffrn_reflns_limit_l_max 39
_diffrn_reflns_limit_l_min -43
_diffrn_reflns_number 20502
_diffrn_reflns_theta_full 67.50
_diffrn_reflns_theta_max 67.50
_diffrn_reflns_theta_min 4.43
_exptl_absorpt_coefficient_mu 2.141
_exptl_absorpt_correction_T_max 0.940
_exptl_absorpt_correction_T_min 0.680
_exptl_absorpt_correction_type gaussian
_exptl_absorpt_process_details
;
CrysAlisPro, Oxford Diffraction Ltd.,
Version 1.171.34.39 (release 18-08-2010 CrysAlis171 .NET)
(compiled Aug 18 2010,17:42:00)
numerical absorption correction based on gaussian integration over
            a multifaceted crystal model
;
_exptl_crystal_colour purple
_exptl_crystal_density_diffrn 1.466
_exptl_crystal_description needle
_exptl_crystal_F_000 1468
_exptl_crystal_size_max 0.2768
_exptl_crystal_size_mid 0.0618
_exptl_crystal_size_min 0.0297
_refine_diff_density_max 0.418
_refine_diff_density_min -0.409
_refine_diff_density_rms 0.066
_refine_ls_extinction_method none
_refine_ls_goodness_of_fit_ref 1.040
_refine_ls_hydrogen_treatment constr
_refine_ls_matrix_type full
_refine_ls_number_parameters 445
_refine_ls_number_reflns 5740
_refine_ls_number_restraints 8
_refine_ls_restrained_S_all 1.041
_refine_ls_R_factor_all 0.0458
_refine_ls_R_factor_gt 0.0402
_refine_ls_shift/su_max 0.000
_refine_ls_shift/su_mean 0.000
_refine_ls_structure_factor_coef Fsqd
_refine_ls_weighting_details 'calc w=1/[\s^2^(Fo^2^)+(0.0500P)^2^+2.1732P] where P=(Fo^2^+2Fc^2^)/3'
_refine_ls_weighting_scheme calc
_refine_ls_wR_factor_gt 0.0992
_refine_ls_wR_factor_ref 0.1033
_reflns_number_gt 5131
_reflns_number_total 5740
_reflns_threshold_expression >2sigma(I)
_cod_data_source_file ja4057807_si_003.cif
_cod_data_source_block jmwpd169
_cod_database_code 4121006

loop_
_symmetry_equiv_pos_as_xyz
'x, y, z'
'-x, y+1/2, -z+1/2'
'-x, -y, -z'
'x, -y-1/2, z-1/2'

loop_
_atom_site_label
_atom_site_type_symbol
_atom_site_fract_x
_atom_site_fract_y
_atom_site_fract_z
_atom_site_U_iso_or_equiv
_atom_site_adp_type
_atom_site_occupancy
_atom_site_symmetry_multiplicity
_atom_site_calc_flag
_atom_site_refinement_flags
_atom_site_disorder_assembly
_atom_site_disorder_group
C1 C 0.4709(2) 0.7019(3) 0.02842(7) 0.0318(5) Uani 1 1 d . . .
H1A H 0.4329 0.7514 0.0482 0.048 Uiso 1 1 calc R . .
H1B H 0.5158 0.7759 0.0149 0.048 Uiso 1 1 calc R . .
H1C H 0.5341 0.6262 0.0383 0.048 Uiso 1 1 calc R . .
C2 C 0.27264(19) 0.5382(2) 0.01565(6) 0.0204(4) Uani 1 1 d . . .
C3 C 0.1584(2) 0.3833(2) 0.09300(6) 0.0206(4) Uani 1 1 d . . .
C4 C 0.0541(2) 0.2660(2) 0.09620(6) 0.0214(4) Uani 1 1 d . . .
C5 C -0.1377(2) 0.0885(2) 0.02050(5) 0.0186(4) Uani 1 1 d . . .
C6 C -0.2317(2) -0.0234(2) 0.00873(6) 0.0222(4) Uani 1 1 d . . .
H6 H -0.2682 -0.0854 0.0257 0.027 Uiso 1 1 calc R . .
C7 C -0.2690(2) -0.0398(2) -0.02852(6) 0.0232(4) Uani 1 1 d . . .
H7 H -0.3315 -0.1140 -0.0368 0.028 Uiso 1 1 calc R . .
C8 C -0.2143(2) 0.0537(2) -0.05431(6) 0.0206(4) Uani 1 1 d . . .
C9 C -0.1186(2) 0.1587(2) -0.04016(6) 0.0198(4) Uani 1 1 d . . .
H9 H -0.0788 0.2198 -0.0566 0.024 Uiso 1 1 calc R . .
C10 C -0.2621(2) 0.0410(3) -0.09365(6) 0.0242(4) Uani 1 1 d . . .
H10 H -0.3284 -0.0310 -0.1004 0.029 Uiso 1 1 calc R . .
C11 C -0.2196(2) 0.1229(3) -0.12073(6) 0.0268(5) Uani 1 1 d . . .
H11 H -0.1519 0.1932 -0.1140 0.032 Uiso 1 1 calc R . .
C12 C -0.2691(2) 0.1131(3) -0.16009(6) 0.0295(5) Uani 1 1 d . . .
C13 C -0.3771(3) 0.0220(3) -0.17413(7) 0.0380(6) Uani 1 1 d . . .
H13 H -0.4206 -0.0367 -0.1580 0.046 Uiso 1 1 calc R . .
C14 C -0.4211(3) 0.0169(4) -0.21157(7) 0.0446(7) Uani 1 1 d . . .
H14 H -0.4935 -0.0449 -0.2199 0.053 Uiso 1 1 calc R . .
C15 C -0.3588(3) 0.1027(4) -0.23718(7) 0.0424(6) Uani 1 1 d . . .
C16 C -0.2488(3) 0.1924(3) -0.22309(7) 0.0437(7) Uani 1 1 d . . .
H16 H -0.2034 0.2490 -0.2392 0.052 Uiso 1 1 calc R . .
C17 C -0.2066(3) 0.1980(3) -0.18541(7) 0.0368(6) Uani 1 1 d . . .
H17 H -0.1346 0.2602 -0.1769 0.044 Uiso 1 1 calc R . .
C18 C -0.5234(3) 0.0168(6) -0.28731(8) 0.0680(12) Uani 1 1 d . . .
H18A H -0.5088 -0.0901 -0.2830 0.102 Uiso 1 1 calc R . .
H18B H -0.5457 0.0346 -0.3133 0.102 Uiso 1 1 calc R . .
H18C H -0.5957 0.0509 -0.2743 0.102 Uiso 1 1 calc R . .
C19 C -0.3328(4) 0.1831(4) -0.29997(8) 0.0593(9) Uani 1 1 d . . .
H19A H -0.3336 0.2896 -0.2940 0.089 Uiso 1 1 calc R . .
H19B H -0.3759 0.1677 -0.3246 0.089 Uiso 1 1 calc R . .
H19C H -0.2418 0.1478 -0.2983 0.089 Uiso 1 1 calc R . .
C20 C 0.2414(2) 0.4444(3) 0.12638(6) 0.0278(5) Uani 1 1 d . . .
H20A H 0.3022 0.3671 0.1367 0.042 Uiso 1 1 calc R . .
H20B H 0.1839 0.4745 0.1444 0.042 Uiso 1 1 calc R . .
H20C H 0.2914 0.5311 0.1196 0.042 Uiso 1 1 calc R . .
C21 C 0.0260(2) 0.2036(3) 0.13260(6) 0.0269(5) Uani 1 1 d . . .
H21A H 0.0032 0.2854 0.1482 0.040 Uiso 1 1 calc R . .
H21B H 0.1042 0.1521 0.1442 0.040 Uiso 1 1 calc R . .
H21C H -0.0474 0.1331 0.1289 0.040 Uiso 1 1 calc R . .
C22 C 0.2346(3) 0.1833(3) -0.10592(6) 0.0301(5) Uani 1 1 d . . .
H22 H 0.3044 0.1132 -0.1022 0.036 Uiso 1 1 calc R . .
C23 C 0.3958(3) 0.3561(3) -0.12747(8) 0.0407(6) Uani 1 1 d . . .
H23A H 0.4535 0.2695 -0.1226 0.061 Uiso 1 1 calc R . .
H23B H 0.4309 0.4406 -0.1126 0.061 Uiso 1 1 calc R . .
H23C H 0.3911 0.3828 -0.1531 0.061 Uiso 1 1 calc R . .
C24 C 0.1588(3) 0.4356(3) -0.12472(7) 0.0351(5) Uani 1 1 d . . .
H24A H 0.0796 0.4021 -0.1147 0.053 Uiso 1 1 calc R . .
H24B H 0.1381 0.4530 -0.1507 0.053 Uiso 1 1 calc R . .
H24C H 0.1904 0.5285 -0.1128 0.053 Uiso 1 1 calc R . .
O2 O 0.0316(3) 0.0325(4) -0.28997(7) 0.0769(8) Uani 1 1 d D . .
N9 N 0.1391(3) 0.1171(3) -0.23561(7) 0.0513(6) Uani 1 1 d D . .
C25 C 0.1038(6) 0.1087(7) -0.27141(14) 0.0437(18) Uani 0.470(8) 1 d PD A 1
H25 H 0.1469 0.1804 -0.2846 0.052 Uiso 0.470(8) 1 calc PR A 1
C26 C 0.0885(10) 0.0072(12) -0.2108(3) 0.087(4) Uani 0.470(8) 1 d PD A 1
H26A H 0.0327 0.0583 -0.1950 0.130 Uiso 0.470(8) 1 calc PR A 1
H26B H 0.1625 -0.0402 -0.1960 0.130 Uiso 0.470(8) 1 calc PR A 1
H26C H 0.0369 -0.0691 -0.2250 0.130 Uiso 0.470(8) 1 calc PR A 1
C27 C 0.2231(9) 0.2396(10) -0.2196(3) 0.079(3) Uani 0.470(8) 1 d PD A 1
H27A H 0.2602 0.2939 -0.2389 0.118 Uiso 0.470(8) 1 calc PR A 1
H27B H 0.2944 0.1982 -0.2027 0.118 Uiso 0.470(8) 1 calc PR A 1
H27C H 0.1703 0.3078 -0.2067 0.118 Uiso 0.470(8) 1 calc PR A 1
C25' C 0.0576(6) 0.0363(7) -0.25842(14) 0.0493(17) Uani 0.530(8) 1 d PD A 2
H25' H 0.0095 -0.0346 -0.2464 0.059 Uiso 0.530(8) 1 calc PR A 2
C26' C 0.1627(12) 0.0980(16) -0.19598(14) 0.115(5) Uani 0.530(8) 1 d PD A 2
H26D H 0.1408 0.1908 -0.1841 0.173 Uiso 0.530(8) 1 calc PR A 2
H26E H 0.2554 0.0738 -0.1889 0.173 Uiso 0.530(8) 1 calc PR A 2
H26F H 0.1076 0.0169 -0.1886 0.173 Uiso 0.530(8) 1 calc PR A 2
C27' C 0.2092(9) 0.2449(8) -0.2498(3) 0.104(4) Uani 0.530(8) 1 d PD A 2
H27D H 0.1966 0.2430 -0.2763 0.156 Uiso 0.530(8) 1 calc PR A 2
H27E H 0.3032 0.2378 -0.2413 0.156 Uiso 0.530(8) 1 calc PR A 2
H27F H 0.1743 0.3385 -0.2412 0.156 Uiso 0.530(8) 1 calc PR A 2
N1 N 0.36485(18) 0.6296(2) 0.00390(5) 0.0250(4) Uani 1 1 d . . .
H1 H 0.3614 0.6467 -0.0194 0.030 Uiso 1 1 calc R . .
N2 N 0.27219(17) 0.5194(2) 0.05167(5) 0.0215(4) Uani 1 1 d . . .
N3 N 0.17380(17) 0.4208(2) 0.05932(5) 0.0203(3) Uani 1 1 d . . .
N4 N -0.00545(17) 0.2244(2) 0.06433(5) 0.0191(3) Uani 1 1 d . . .
N5 N -0.09916(17) 0.1150(2) 0.05756(5) 0.0203(3) Uani 1 1 d . . .
H5 H -0.1321 0.0659 0.0748 0.024 Uiso 1 1 calc R . .
N6 N -0.08023(16) 0.17660(19) -0.00371(5) 0.0180(3) Uani 1 1 d . . .
N7 N -0.4036(3) 0.0993(4) -0.27433(7) 0.0612(8) Uani 1 1 d . . .
N8 N 0.2625(2) 0.3192(2) -0.11849(5) 0.0282(4) Uani 1 1 d . . .
F1 F 0.29639(19) -0.1683(2) -0.11972(5) 0.0542(5) Uani 1 1 d . . .
F2 F 0.3667(2) -0.3339(2) -0.07420(5) 0.0540(5) Uani 1 1 d . . .
F3 F 0.43051(15) -0.08676(19) -0.06936(4) 0.0408(4) Uani 1 1 d . . .
F4 F 0.51219(16) -0.24315(19) -0.11142(5) 0.0439(4) Uani 1 1 d . . .
S1 S 0.15955(5) 0.45305(6) -0.019577(13) 0.01933(12) Uani 1 1 d . . .
Cu1 Cu 0.04487(3) 0.33058(3) 0.020961(7) 0.01856(10) Uani 1 1 d . . .
B1 B 0.4024(3) -0.2071(3) -0.09359(7) 0.0267(5) Uani 1 1 d . . .
O1 O 0.12286(18) 0.1419(2) -0.09870(5) 0.0353(4) Uani 1 1 d . . .

loop_
_atom_site_aniso_label
_atom_site_aniso_U_11
_atom_site_aniso_U_22
_atom_site_aniso_U_33
_atom_site_aniso_U_23
_atom_site_aniso_U_13
_atom_site_aniso_U_12
C1 0.0206(11) 0.0340(12) 0.0405(13) -0.0043(10) 0.0029(9) -0.0082(9)
C2 0.0139(9) 0.0201(10) 0.0263(10) -0.0015(8) -0.0008(7) 0.0003(7)
C3 0.0180(10) 0.0228(10) 0.0199(9) -0.0010(8) -0.0020(7) 0.0038(8)
C4 0.0207(10) 0.0231(10) 0.0199(10) -0.0004(8) -0.0005(8) 0.0041(8)
C5 0.0157(9) 0.0195(9) 0.0202(9) 0.0005(7) 0.0005(7) 0.0006(7)
C6 0.0200(10) 0.0232(10) 0.0230(10) 0.0007(8) 0.0013(8) -0.0025(8)
C7 0.0170(9) 0.0260(11) 0.0255(10) -0.0029(8) -0.0020(8) -0.0039(8)
C8 0.0180(10) 0.0233(10) 0.0196(10) -0.0021(8) -0.0009(7) 0.0021(8)
C9 0.0188(10) 0.0233(10) 0.0173(9) 0.0001(8) 0.0018(7) 0.0006(8)
C10 0.0220(10) 0.0280(11) 0.0215(10) -0.0043(8) -0.0019(8) -0.0035(8)
C11 0.0253(11) 0.0301(11) 0.0235(11) -0.0036(9) -0.0024(8) -0.0059(9)
C12 0.0306(12) 0.0333(12) 0.0237(11) 0.0001(9) -0.0004(9) -0.0009(10)
C13 0.0372(14) 0.0527(16) 0.0228(11) 0.0010(11) -0.0015(10) -0.0093(12)
C14 0.0394(15) 0.0643(19) 0.0271(12) 0.0001(12) -0.0081(10) -0.0121(13)
C15 0.0546(17) 0.0501(16) 0.0199(11) 0.0018(11) -0.0061(11) 0.0044(13)
C16 0.0675(19) 0.0405(15) 0.0228(12) 0.0045(10) 0.0043(12) -0.0061(13)
C17 0.0465(15) 0.0369(13) 0.0261(12) -0.0019(10) 0.0006(10) -0.0077(11)
C18 0.0437(17) 0.132(4) 0.0251(13) -0.0163(17) -0.0103(12) 0.022(2)
C19 0.100(3) 0.0549(19) 0.0224(12) 0.0050(12) 0.0034(15) 0.0204(18)
C20 0.0233(11) 0.0356(12) 0.0228(10) -0.0051(9) -0.0045(8) -0.0019(9)
C21 0.0289(11) 0.0335(12) 0.0175(10) 0.0011(9) 0.0001(8) -0.0007(9)
C22 0.0333(13) 0.0283(12) 0.0278(11) 0.0041(9) 0.0002(9) -0.0015(9)
C23 0.0365(14) 0.0412(14) 0.0461(15) 0.0017(12) 0.0123(11) -0.0069(11)
C24 0.0377(13) 0.0284(12) 0.0385(13) 0.0067(10) 0.0011(10) 0.0007(10)
O2 0.0694(17) 0.103(2) 0.0535(15) -0.0235(15) -0.0121(13) 0.0084(16)
N9 0.0501(15) 0.0613(17) 0.0408(13) -0.0140(12) -0.0023(11) 0.0092(13)
C25 0.045(4) 0.049(4) 0.036(3) -0.006(3) 0.002(3) 0.007(3)
C26 0.082(7) 0.102(8) 0.085(7) 0.042(6) 0.047(6) 0.034(6)
C27 0.073(6) 0.079(6) 0.077(7) -0.034(5) -0.020(5) 0.005(5)
C25' 0.054(4) 0.055(4) 0.038(3) -0.007(3) 0.002(3) 0.001(3)
C26' 0.094(7) 0.201(15) 0.046(4) -0.058(7) -0.013(4) 0.031(8)
C27' 0.071(6) 0.051(5) 0.182(14) -0.016(6) -0.019(7) 0.001(4)
N1 0.0181(9) 0.0270(9) 0.0298(9) 0.0004(8) 0.0026(7) -0.0040(7)
N2 0.0167(8) 0.0215(9) 0.0256(9) -0.0007(7) -0.0010(7) -0.0030(7)
N3 0.0152(8) 0.0216(8) 0.0235(8) -0.0009(7) -0.0008(6) -0.0009(7)
N4 0.0192(8) 0.0202(8) 0.0175(8) 0.0011(6) -0.0001(6) 0.0000(7)
N5 0.0195(8) 0.0241(9) 0.0171(8) 0.0017(7) 0.0008(6) -0.0034(7)
N6 0.0165(8) 0.0201(8) 0.0170(8) 0.0001(6) 0.0003(6) -0.0012(6)
N7 0.084(2) 0.0718(19) 0.0229(11) 0.0079(12) -0.0137(12) -0.0070(16)
N8 0.0312(10) 0.0283(10) 0.0253(9) 0.0029(7) 0.0036(8) -0.0039(8)
F1 0.0502(10) 0.0684(12) 0.0389(9) -0.0167(8) -0.0156(7) 0.0171(8)
F2 0.0778(13) 0.0462(10) 0.0421(9) 0.0015(7) 0.0239(9) -0.0181(9)
F3 0.0338(8) 0.0428(8) 0.0435(8) -0.0164(7) -0.0054(6) 0.0012(6)
F4 0.0370(8) 0.0448(9) 0.0532(9) -0.0063(7) 0.0197(7) -0.0006(7)
S1 0.0168(2) 0.0220(2) 0.0190(2) 0.00010(17) 0.00140(17) -0.00290(17)
Cu1 0.01781(17) 0.02172(17) 0.01539(16) 0.00042(11) -0.00122(11) -0.00493(11)
B1 0.0229(12) 0.0315(13) 0.0258(12) -0.0023(10) 0.0025(9) -0.0030(10)
O1 0.0352(9) 0.0352(9) 0.0355(9) 0.0099(7) 0.0037(7) -0.0070(7)

loop_
_atom_type_symbol
_atom_type_description
_atom_type_scat_dispersion_real
_atom_type_scat_dispersion_imag
_atom_type_scat_source
C C 0.0181 0.0091 'International Tables Vol C Tables 4.2.6.8 and 6.1.1.4'
H H 0.0000 0.0000 'International Tables Vol C Tables 4.2.6.8 and 6.1.1.4'
N N 0.0311 0.0180 'International Tables Vol C Tables 4.2.6.8 and 6.1.1.4'
F F 0.0727 0.0534 'International Tables Vol C Tables 4.2.6.8 and 6.1.1.4'
S S 0.3331 0.5567 'International Tables Vol C Tables 4.2.6.8 and 6.1.1.4'
Cu Cu -1.9646 0.5888 'International Tables Vol C Tables 4.2.6.8 and 6.1.1.4'
B B 0.0090 0.0039 'International Tables Vol C Tables 4.2.6.8 and 6.1.1.4'
O O 0.0492 0.0322 'International Tables Vol C Tables 4.2.6.8 and 6.1.1.4'

loop_
_geom_angle_atom_site_label_1
_geom_angle_atom_site_label_2
_geom_angle_atom_site_label_3
_geom_angle
_geom_angle_site_symmetry_3
N1 C1 H1A 109.5 .
N1 C1 H1B 109.5 .
H1A C1 H1B 109.5 .
N1 C1 H1C 109.5 .
H1A C1 H1C 109.5 .
H1B C1 H1C 109.5 .
N2 C2 N1 118.50(19) .
N2 C2 S1 126.05(16) .
N1 C2 S1 115.45(16) .
N3 C3 C4 114.47(18) .
N3 C3 C20 124.3(2) .
C4 C3 C20 121.18(19) .
N4 C4 C3 112.43(18) .
N4 C4 C21 125.3(2) .
C3 C4 C21 122.25(19) .
N6 C5 N5 116.80(18) .
N6 C5 C6 121.79(18) .
N5 C5 C6 121.41(18) .
C7 C6 C5 118.30(19) .
C7 C6 H6 120.9 .
C5 C6 H6 120.9 .
C6 C7 C8 121.16(19) .
C6 C7 H7 119.4 .
C8 C7 H7 119.4 .
C9 C8 C7 116.53(19) .
C9 C8 C10 123.29(19) .
C7 C8 C10 120.15(19) .
N6 C9 C8 123.33(19) .
N6 C9 H9 118.3 .
C8 C9 H9 118.3 .
C11 C10 C8 126.1(2) .
C11 C10 H10 116.9 .
C8 C10 H10 116.9 .
C10 C11 C12 126.4(2) .
C10 C11 H11 116.8 .
C12 C11 H11 116.8 .
C17 C12 C13 117.1(2) .
C17 C12 C11 119.4(2) .
C13 C12 C11 123.6(2) .
C14 C13 C12 121.6(2) .
C14 C13 H13 119.2 .
C12 C13 H13 119.2 .
C13 C14 C15 121.5(3) .
C13 C14 H14 119.2 .
C15 C14 H14 119.2 .
N7 C15 C14 121.6(3) .
N7 C15 C16 121.6(3) .
C14 C15 C16 116.8(2) .
C17 C16 C15 121.1(3) .
C17 C16 H16 119.4 .
C15 C16 H16 119.4 .
C16 C17 C12 121.8(3) .
C16 C17 H17 119.1 .
C12 C17 H17 119.1 .
N7 C18 H18A 109.5 .
N7 C18 H18B 109.5 .
H18A C18 H18B 109.5 .
N7 C18 H18C 109.5 .
H18A C18 H18C 109.5 .
H18B C18 H18C 109.5 .
N7 C19 H19A 109.5 .
N7 C19 H19B 109.5 .
H19A C19 H19B 109.5 .
N7 C19 H19C 109.5 .
H19A C19 H19C 109.5 .
H19B C19 H19C 109.5 .
C3 C20 H20A 109.5 .
C3 C20 H20B 109.5 .
H20A C20 H20B 109.5 .
C3 C20 H20C 109.5 .
H20A C20 H20C 109.5 .
H20B C20 H20C 109.5 .
C4 C21 H21A 109.5 .
C4 C21 H21B 109.5 .
H21A C21 H21B 109.5 .
C4 C21 H21C 109.5 .
H21A C21 H21C 109.5 .
H21B C21 H21C 109.5 .
O1 C22 N8 125.0(2) .
O1 C22 H22 117.5 .
N8 C22 H22 117.5 .
N8 C23 H23A 109.5 .
N8 C23 H23B 109.5 .
H23A C23 H23B 109.5 .
N8 C23 H23C 109.5 .
H23A C23 H23C 109.5 .
H23B C23 H23C 109.5 .
N8 C24 H24A 109.5 .
N8 C24 H24B 109.5 .
H24A C24 H24B 109.5 .
N8 C24 H24C 109.5 .
H24A C24 H24C 109.5 .
H24B C24 H24C 109.5 .
C25 O2 C25' 48.6(5) .
C25' N9 C25 42.3(4) .
C25' N9 C26' 126.2(6) .
C25 N9 C26' 168.4(7) .
C25' N9 C27 162.3(6) .
C25 N9 C27 121.2(6) .
C26' N9 C27 70.3(7) .
C25' N9 C27' 119.1(6) .
C25 N9 C27' 76.9(5) .
C26' N9 C27' 114.6(8) .
C27 N9 C27' 44.4(6) .
C25' N9 C26 78.3(6) .
C25 N9 C26 120.5(6) .
C26' N9 C26 47.9(7) .
C27 N9 C26 118.2(7) .
C27' N9 C26 162.5(7) .
O2 C25 N9 134.2(5) .
O2 C25 H25 112.9 .
N9 C25 H25 112.9 .
N9 C26 H26A 109.5 .
N9 C26 H26B 109.5 .
N9 C26 H26C 109.5 .
N9 C27 H27A 109.5 .
N9 C27 H27B 109.5 .
N9 C27 H27C 109.5 .
O2 C25' N9 134.9(5) .
O2 C25' H25' 112.6 .
N9 C25' H25' 112.6 .
N9 C26' H26D 109.5 .
N9 C26' H26E 109.5 .
H26D C26' H26E 109.5 .
N9 C26' H26F 109.5 .
H26D C26' H26F 109.5 .
H26E C26' H26F 109.5 .
N9 C27' H27D 109.5 .
N9 C27' H27E 109.5 .
H27D C27' H27E 109.5 .
N9 C27' H27F 109.5 .
H27D C27' H27F 109.5 .
H27E C27' H27F 109.5 .
C2 N1 C1 123.5(2) .
C2 N1 H1 118.3 .
C1 N1 H1 118.3 .
C2 N2 N3 111.60(17) .
C3 N3 N2 121.55(17) .
C3 N3 Cu1 115.53(14) .
N2 N3 Cu1 122.91(13) .
C4 N4 N5 127.22(18) .
C4 N4 Cu1 117.10(15) .
N5 N4 Cu1 115.68(13) .
N4 N5 C5 114.13(16) .
N4 N5 H5 122.9 .
C5 N5 H5 122.9 .
C9 N6 C5 118.83(17) .
C9 N6 Cu1 128.15(14) .
C5 N6 Cu1 112.86(13) .
C15 N7 C18 120.0(3) .
C15 N7 C19 119.9(3) .
C18 N7 C19 120.1(3) .
C22 N8 C23 121.3(2) .
C22 N8 C24 120.8(2) .
C23 N8 C24 117.9(2) .
C2 S1 Cu1 93.37(7) .
C2 S1 Cu1 97.63(7) 3_565
Cu1 S1 Cu1 84.570(18) 3_565
N4 Cu1 N3 80.02(7) .
N4 Cu1 N6 80.33(7) .
N3 Cu1 N6 158.16(7) .
N4 Cu1 S1 163.92(5) .
N3 Cu1 S1 85.98(5) .
N6 Cu1 S1 111.86(5) .
N4 Cu1 S1 94.59(5) 3_565
N3 Cu1 S1 99.24(5) 3_565
N6 Cu1 S1 91.74(5) 3_565
S1 Cu1 S1 95.430(18) 3_565
F4 B1 F3 111.2(2) .
F4 B1 F1 108.9(2) .
F3 B1 F1 109.5(2) .
F4 B1 F2 108.9(2) .
F3 B1 F2 109.4(2) .
F1 B1 F2 108.9(2) .

loop_
_geom_bond_atom_site_label_1
_geom_bond_atom_site_label_2
_geom_bond_distance
_geom_bond_site_symmetry_2
C1 N1 1.454(3) .
C1 H1A 0.9600 .
C1 H1B 0.9600 .
C1 H1C 0.9600 .
C2 N2 1.324(3) .
C2 N1 1.334(3) .
C2 S1 1.777(2) .
C3 N3 1.299(3) .
C3 C4 1.482(3) .
C3 C20 1.492(3) .
C4 N4 1.296(3) .
C4 C21 1.494(3) .
C5 N6 1.353(3) .
C5 N5 1.381(3) .
C5 C6 1.396(3) .
C6 C7 1.374(3) .
C6 H6 0.9300 .
C7 C8 1.408(3) .
C7 H7 0.9300 .
C8 C9 1.387(3) .
C8 C10 1.463(3) .
C9 N6 1.349(3) .
C9 H9 0.9300 .
C10 C11 1.332(3) .
C10 H10 0.9300 .
C11 C12 1.466(3) .
C11 H11 0.9300 .
C12 C17 1.392(4) .
C12 C13 1.395(4) .
C13 C14 1.386(4) .
C13 H13 0.9300 .
C14 C15 1.403(4) .
C14 H14 0.9300 .
C15 N7 1.377(3) .
C15 C16 1.404(4) .
C16 C17 1.391(4) .
C16 H16 0.9300 .
C17 H17 0.9300 .
C18 N7 1.436(5) .
C18 H18A 0.9600 .
C18 H18B 0.9600 .
C18 H18C 0.9600 .
C19 N7 1.441(5) .
C19 H19A 0.9600 .
C19 H19B 0.9600 .
C19 H19C 0.9600 .
C20 H20A 0.9600 .
C20 H20B 0.9600 .
C20 H20C 0.9600 .
C21 H21A 0.9600 .
C21 H21B 0.9600 .
C21 H21C 0.9600 .
C22 O1 1.237(3) .
C22 N8 1.320(3) .
C22 H22 0.9300 .
C23 N8 1.451(3) .
C23 H23A 0.9600 .
C23 H23B 0.9600 .
C23 H23C 0.9600 .
C24 N8 1.458(3) .
C24 H24A 0.9600 .
C24 H24B 0.9600 .
C24 H24C 0.9600 .
O2 C25 1.147(5) .
O2 C25' 1.150(5) .
N9 C25' 1.306(5) .
N9 C25 1.314(5) .
N9 C26' 1.447(5) .
N9 C27 1.447(5) .
N9 C27' 1.453(5) .
N9 C26 1.454(5) .
C25 H25 0.9300 .
C26 H26A 0.9600 .
C26 H26B 0.9600 .
C26 H26C 0.9600 .
C27 H27A 0.9600 .
C27 H27B 0.9600 .
C27 H27C 0.9600 .
C25' H25' 0.9300 .
C26' H26D 0.9600 .
C26' H26E 0.9600 .
C26' H26F 0.9600 .
C27' H27D 0.9600 .
C27' H27E 0.9600 .
C27' H27F 0.9600 .
N1 H1 0.8600 .
N2 N3 1.367(3) .
N3 Cu1 1.9585(17) .
N4 N5 1.347(3) .
N4 Cu1 1.9532(17) .
N5 H5 0.8600 .
N6 Cu1 1.9877(17) .
F1 B1 1.385(3) .
F2 B1 1.388(3) .
F3 B1 1.385(3) .
F4 B1 1.381(3) .
S1 Cu1 2.2512(5) .
S1 Cu1 2.7930(6) 3_565
Cu1 S1 2.7930(6) 3_565

loop_
_geom_torsion_atom_site_label_1
_geom_torsion_atom_site_label_2
_geom_torsion_atom_site_label_3
_geom_torsion_atom_site_label_4
_geom_torsion
_geom_torsion_site_symmetry_1
_geom_torsion_site_symmetry_4
N3 C3 C4 N4 -1.5(3) . .
C20 C3 C4 N4 -178.52(19) . .
N3 C3 C4 C21 177.34(19) . .
C20 C3 C4 C21 0.3(3) . .
N6 C5 C6 C7 -2.1(3) . .
N5 C5 C6 C7 177.66(19) . .
C5 C6 C7 C8 -0.1(3) . .
C6 C7 C8 C9 2.0(3) . .
C6 C7 C8 C10 -175.9(2) . .
C7 C8 C9 N6 -1.9(3) . .
C10 C8 C9 N6 175.94(19) . .
C9 C8 C10 C11 1.8(4) . .
C7 C8 C10 C11 179.5(2) . .
C8 C10 C11 C12 -178.6(2) . .
C10 C11 C12 C17 -174.8(3) . .
C10 C11 C12 C13 5.1(4) . .
C17 C12 C13 C14 -0.5(4) . .
C11 C12 C13 C14 179.6(3) . .
C12 C13 C14 C15 0.2(5) . .
C13 C14 C15 N7 -179.1(3) . .
C13 C14 C15 C16 0.8(5) . .
N7 C15 C16 C17 178.3(3) . .
C14 C15 C16 C17 -1.6(5) . .
C15 C16 C17 C12 1.4(5) . .
C13 C12 C17 C16 -0.3(4) . .
C11 C12 C17 C16 179.6(3) . .
C25' O2 C25 N9 1.2(6) . .
C25' N9 C25 O2 -1.2(6) . .
C26' N9 C25 O2 9(3) . .
C27 N9 C25 O2 -172.6(7) . .
C27' N9 C25 O2 -175.6(9) . .
C26 N9 C25 O2 4.1(10) . .
C25 O2 C25' N9 -1.2(6) . .
C25 N9 C25' O2 1.2(6) . .
C26' N9 C25' O2 -176.4(8) . .
C27 N9 C25' O2 26(2) . .
C27' N9 C25' O2 7.4(11) . .
C26 N9 C25' O2 -174.2(9) . .
N2 C2 N1 C1 4.3(3) . .
S1 C2 N1 C1 -176.05(17) . .
N1 C2 N2 N3 -178.92(18) . .
S1 C2 N2 N3 1.5(3) . .
C4 C3 N3 N2 -175.37(17) . .
C20 C3 N3 N2 1.6(3) . .
C4 C3 N3 Cu1 6.0(2) . .
C20 C3 N3 Cu1 -177.10(16) . .
C2 N2 N3 C3 178.10(18) . .
C2 N2 N3 Cu1 -3.3(2) . .
C3 C4 N4 N5 176.19(18) . .
C21 C4 N4 N5 -2.6(3) . .
C3 C4 N4 Cu1 -3.8(2) . .
C21 C4 N4 Cu1 177.45(17) . .
C4 N4 N5 C5 -175.64(19) . .
Cu1 N4 N5 C5 4.3(2) . .
N6 C5 N5 N4 -1.6(3) . .
C6 C5 N5 N4 178.60(18) . .
C8 C9 N6 C5 -0.2(3) . .
C8 C9 N6 Cu1 -175.22(15) . .
N5 C5 N6 C9 -177.53(17) . .
C6 C5 N6 C9 2.3(3) . .
N5 C5 N6 Cu1 -1.8(2) . .
C6 C5 N6 Cu1 178.03(16) . .
C14 C15 N7 C18 5.4(5) . .
C16 C15 N7 C18 -174.5(3) . .
C14 C15 N7 C19 -176.9(3) . .
C16 C15 N7 C19 3.2(5) . .
O1 C22 N8 C23 -177.8(2) . .
O1 C22 N8 C24 0.5(4) . .
N2 C2 S1 Cu1 0.50(19) . .
N1 C2 S1 Cu1 -179.07(15) . .
N2 C2 S1 Cu1 85.47(18) . 3_565
N1 C2 S1 Cu1 -94.11(16) . 3_565
C4 N4 Cu1 N3 5.45(15) . .
N5 N4 Cu1 N3 -174.52(15) . .
C4 N4 Cu1 N6 175.87(17) . .
N5 N4 Cu1 N6 -4.11(14) . .
C4 N4 Cu1 S1 35.3(3) . .
N5 N4 Cu1 S1 -144.72(15) . .
C4 N4 Cu1 S1 -93.14(15) . 3_565
N5 N4 Cu1 S1 86.88(14) . 3_565
C3 N3 Cu1 N4 -6.20(15) . .
N2 N3 Cu1 N4 175.16(16) . .
C3 N3 Cu1 N6 -32.4(3) . .
N2 N3 Cu1 N6 148.98(18) . .
C3 N3 Cu1 S1 -178.27(15) . .
N2 N3 Cu1 S1 3.09(15) . .
C3 N3 Cu1 S1 86.87(15) . 3_565
N2 N3 Cu1 S1 -91.77(15) . 3_565
C9 N6 Cu1 N4 178.40(18) . .
C5 N6 Cu1 N4 3.11(14) . .
C9 N6 Cu1 N3 -155.45(19) . .
C5 N6 Cu1 N3 29.3(3) . .
C9 N6 Cu1 S1 -12.52(18) . .
C5 N6 Cu1 S1 172.19(12) . .
C9 N6 Cu1 S1 84.04(17) . 3_565
C5 N6 Cu1 S1 -91.25(14) . 3_565
C2 S1 Cu1 N4 -30.9(2) . .
Cu1 S1 Cu1 N4 -128.3(2) 3_565 .
C2 S1 Cu1 N3 -1.56(8) . .
Cu1 S1 Cu1 N3 -98.92(5) 3_565 .
C2 S1 Cu1 N6 -168.57(8) . .
Cu1 S1 Cu1 N6 94.07(5) 3_565 .
C2 S1 Cu1 S1 97.36(7) . 3_565
Cu1 S1 Cu1 S1 0.0 3_565 3_565
